data_4063169
_journal_name_full Organometallics
_journal_paper_doi 10.1021/om049957r
_journal_year 2004
_chemical_formula_moiety 'C11 H12 N O5 P'
_chemical_formula_sum 'C11 H12 N O5 P'
_chemical_formula_weight 269.19
_chemical_name_common 'isonicotinoyl pentaerythritol phosphite'
_space_group_IT_number 4
_symmetry_cell_setting monoclinic
_symmetry_space_group_name_Hall 'P 2yb'
_symmetry_space_group_name_H-M 'P 1 21 1'
_cell_angle_alpha 90.00
_cell_angle_beta 100.407(12)
_cell_angle_gamma 90.00
_cell_formula_units_Z 2
_cell_length_a 6.276(3)
_cell_length_b 10.223(5)
_cell_length_c 9.694(5)
_cell_measurement_temperature 293(2)
_cell_volume 611.7(5)
_diffrn_ambient_temperature 293(2)
_exptl_crystal_density_diffrn 1.461
_cod_depositor_comments
;
The following automatic conversions were performed:
'_symmetry_cell_setting' value 'Monoclinic' changed to 'monoclinic'
according to '/home/saulius/struct/CIF-dictionaries/cif_core.dic'
dictionary named 'cif_core.dic' version 2.4.1 from 2010-06-29.

Automatic conversion script
Id: cif_fix_enum 1527 2010-12-29 10:47:43Z saulius 
;
_cod_original_sg_symbol_H-M 'P 21'
_cod_database_code 4063169

loop_
_symmetry_equiv_pos_as_xyz
'x, y, z'
'-x, y+1/2, -z'

loop_
_atom_site_label
_atom_site_type_symbol
_atom_site_fract_x
_atom_site_fract_y
_atom_site_fract_z
_atom_site_U_iso_or_equiv
_atom_site_adp_type
_atom_site_occupancy
_atom_site_symmetry_multiplicity
_atom_site_calc_flag
_atom_site_refinement_flags
_atom_site_disorder_assembly
_atom_site_disorder_group
P1 P 0.92593(9) 0.18597(6) 0.50664(7) 0.05926(18) Uani 1 1 d . . .
O1 O 0.1259(3) 0.57011(19) 0.1449(2) 0.0730(5) Uani 1 1 d . . .
O2 O 0.4695(2) 0.52438(14) 0.24138(16) 0.0506(3) Uani 1 1 d . . .
O3 O 0.9487(3) 0.2319(2) 0.3517(2) 0.0746(6) Uani 1 1 d . . .
O4 O 0.6925(3) 0.11650(17) 0.4766(2) 0.0713(5) Uani 1 1 d . . .
O5 O 0.8653(3) 0.3229(2) 0.57166(19) 0.0735(5) Uani 1 1 d . . .
N1 N 0.5254(4) 0.9914(2) 0.1055(2) 0.0662(5) Uani 1 1 d . . .
C1 C 0.3199(5) 0.9544(2) 0.0714(3) 0.0637(6) Uani 1 1 d . . .
C2 C 0.2472(4) 0.8301(2) 0.0921(2) 0.0540(5) Uani 1 1 d . . .
C3 C 0.3933(3) 0.73598(19) 0.15083(19) 0.0448(4) Uani 1 1 d . . .
C4 C 0.6094(4) 0.7719(2) 0.1864(3) 0.0550(5) Uani 1 1 d . . .
C5 C 0.6661(4) 0.8997(3) 0.1630(3) 0.0644(6) Uani 1 1 d . . .
C6 C 0.3121(3) 0.6031(2) 0.1758(2) 0.0493(4) Uani 1 1 d . . .
C7 C 0.3985(3) 0.3962(2) 0.2768(3) 0.0557(5) Uani 1 1 d . . .
C8 C 0.5918(3) 0.32446(18) 0.3586(2) 0.0426(4) Uani 1 1 d . . .
C9 C 0.7677(4) 0.3034(3) 0.2714(3) 0.0628(6) Uani 1 1 d . . .
C10 C 0.5141(3) 0.1910(2) 0.4018(3) 0.0552(5) Uani 1 1 d . . .
C11 C 0.6857(4) 0.3966(2) 0.4940(2) 0.0536(5) Uani 1 1 d . . .
H1 H 0.215(5) 1.022(4) 0.031(3) 0.077(8) Uiso 1 1 d . . .
H2 H 0.111(5) 0.802(3) 0.071(3) 0.067(8) Uiso 1 1 d . . .
H3 H 0.717(5) 0.714(3) 0.226(3) 0.073(8) Uiso 1 1 d . . .
H4 H 0.822(5) 0.932(3) 0.190(3) 0.078(9) Uiso 1 1 d . . .
H5 H 0.336(5) 0.347(3) 0.195(3) 0.073(8) Uiso 1 1 d . . .
H6 H 0.288(5) 0.405(3) 0.332(3) 0.066(7) Uiso 1 1 d . . .
H7 H 0.720(6) 0.252(4) 0.190(4) 0.091(11) Uiso 1 1 d . . .
H8 H 0.832(5) 0.393(4) 0.263(3) 0.070(8) Uiso 1 1 d . . .
H9 H 0.404(4) 0.202(3) 0.470(3) 0.063(7) Uiso 1 1 d . . .
H10 H 0.467(5) 0.145(3) 0.316(3) 0.077(9) Uiso 1 1 d . . .
H11 H 0.749(5) 0.482(3) 0.467(3) 0.078(9) Uiso 1 1 d . . .
H12 H 0.572(5) 0.401(3) 0.558(3) 0.069(7) Uiso 1 1 d . . .

loop_
_atom_site_aniso_label
_atom_site_aniso_U_11
_atom_site_aniso_U_22
_atom_site_aniso_U_33
_atom_site_aniso_U_23
_atom_site_aniso_U_13
_atom_site_aniso_U_12
P1 0.0435(3) 0.0586(3) 0.0759(4) 0.0137(3) 0.0115(2) 0.0108(2)
O1 0.0456(9) 0.0681(11) 0.0963(13) 0.0132(9) -0.0108(8) -0.0042(7)
O2 0.0410(7) 0.0457(7) 0.0622(8) 0.0130(6) 0.0014(6) -0.0005(6)
O3 0.0533(9) 0.0904(14) 0.0875(12) 0.0203(10) 0.0330(9) 0.0216(9)
O4 0.0514(9) 0.0487(9) 0.1140(15) 0.0300(9) 0.0156(9) 0.0046(7)
O5 0.0712(11) 0.0718(12) 0.0669(10) -0.0073(9) -0.0156(8) 0.0169(9)
N1 0.0812(14) 0.0473(10) 0.0674(12) 0.0055(9) 0.0064(10) 0.0070(10)
C1 0.0738(15) 0.0524(13) 0.0604(13) 0.0030(10) -0.0002(11) 0.0197(11)
C2 0.0519(12) 0.0573(13) 0.0493(11) 0.0015(9) -0.0005(9) 0.0139(10)
C3 0.0463(10) 0.0479(10) 0.0394(8) 0.0021(7) 0.0051(7) 0.0077(8)
C4 0.0473(11) 0.0496(11) 0.0653(13) 0.0072(9) 0.0029(9) 0.0058(9)
C5 0.0574(13) 0.0548(12) 0.0793(16) 0.0046(11) 0.0080(11) -0.0001(11)
C6 0.0423(9) 0.0528(11) 0.0494(10) 0.0036(9) -0.0008(8) 0.0041(8)
C7 0.0425(10) 0.0455(10) 0.0744(14) 0.0109(10) -0.0024(10) -0.0063(8)
C8 0.0371(8) 0.0371(9) 0.0530(10) 0.0037(7) 0.0064(7) -0.0032(7)
C9 0.0607(13) 0.0725(15) 0.0592(13) 0.0130(11) 0.0216(11) 0.0050(12)
C10 0.0449(9) 0.0396(9) 0.0801(14) 0.0089(11) 0.0088(9) -0.0031(9)
C11 0.0529(11) 0.0430(9) 0.0616(12) -0.0028(9) 0.0016(9) 0.0036(9)

loop_
_geom_bond_atom_site_label_1
_geom_bond_atom_site_label_2
_geom_bond_distance
_geom_bond_site_symmetry_2
_geom_bond_publ_flag
P1 O3 1.604(2) . ?
P1 O4 1.6067(18) . ?
P1 O5 1.609(2) . ?
O1 C6 1.201(3) . ?
O2 C6 1.342(2) . ?
O2 C7 1.445(3) . ?
O3 C9 1.453(3) . ?
O4 C10 1.437(3) . ?
O5 C11 1.449(3) . ?
N1 C1 1.327(4) . ?
N1 C5 1.339(3) . ?
C1 C2 1.377(4) . ?
C1 H1 0.99(3) . ?
C2 C3 1.379(3) . ?
C2 H2 0.89(3) . ?
C3 C4 1.387(3) . ?
C3 C6 1.486(3) . ?
C4 C5 1.383(4) . ?
C4 H3 0.93(3) . ?
C5 H4 1.02(3) . ?
C7 C8 1.514(3) . ?
C7 H5 0.95(3) . ?
C7 H6 0.95(3) . ?
C8 C9 1.523(3) . ?
C8 C11 1.528(3) . ?
C8 C10 1.532(3) . ?
C9 H7 0.95(4) . ?
C9 H8 1.01(4) . ?
C10 H9 1.05(3) . ?
C10 H10 0.95(3) . ?
C11 H11 1.01(3) . ?
C11 H12 1.02(3) . ?

loop_
_cod_related_entry_id
_cod_related_entry_database
_cod_related_entry_code
1 ChemSpider 21153720
